data_7021082
loop_
_publ_author_name
'G\"ulcemal, S\"uleyman'
'G\"ok\,ce, Ayta\,c G\"urhan'
'Cetinkaya, Bekir'

_publ_section_title
;
 Iridium(i) N-heterocyclic carbene complexes of benzimidazol-2-ylidene:
 effect of electron donating groups on the catalytic transfer
 hydrogenation reaction.
;
_journal_issue 20
_journal_name_full 'Dalton transactions (Cambridge, England : 2003)'
_journal_page_first 7305
_journal_page_last 7311
_journal_paper_doi 10.1039/c2dt32482b
_journal_volume 42
_journal_year 2013
_chemical_formula_moiety 'C23 H34 Cl Ir N2'
_chemical_formula_sum 'C23 H34 Cl Ir N2'
_chemical_formula_weight 566.17
_chemical_name_common
;
(1,3-Diisopropyl-(5,6-dimethyl)benzimidazol-2-ylidene)
chloro(mu$4!-1,5-cyclooctadiene)iridium$I!
;
_chemical_name_systematic
;(1,3-Diisopropyl-(5,6-dimethyl)benzimidazol-2-ylidene)
chloro(\m^4^-1,5-cyclooctadiene)iridium^I^
;
_space_group_IT_number 12
_symmetry_cell_setting monoclinic
_symmetry_Int_Tables_number 12
_symmetry_space_group_name_Hall '-C 2y'
_symmetry_space_group_name_H-M 'C 1 2/m 1'
_atom_sites_solution_hydrogens geom
_atom_sites_solution_primary direct
_atom_sites_solution_secondary difmap
_audit_creation_method 'SHELXL-97 (Sheldrick, 2008)'
_cell_angle_alpha 90.00
_cell_angle_beta 133.312(16)
_cell_angle_gamma 90.00
_cell_formula_units_Z 4
_cell_length_a 17.1618(16)
_cell_length_b 14.1773(7)
_cell_length_c 12.8587(11)
_cell_measurement_reflns_used 5439
_cell_measurement_temperature 293(2)
_cell_measurement_theta_max 29.3167
_cell_measurement_theta_min 3.2562
_cell_volume 2276.5(7)
_computing_cell_refinement
;
CrysAlisPro, Agilent Technologies,
Version 1.171.35.11
;
_computing_data_collection
;
CrysAlisPro, Agilent Technologies,
Version 1.171.35.11
;
_computing_data_reduction
;
CrysAlisPro, Agilent Technologies,
Version 1.171.35.11
;
_computing_molecular_graphics 'ORTEP-3 (Farrugia, 1997)'
_computing_publication_material 'SHELXL-97 (Sheldrick, 2008)'
_computing_structure_refinement 'SHELXL-97 (Sheldrick, 2008)'
_computing_structure_solution 'SHELXS-97 (Sheldrick, 2008)'
_diffrn_ambient_temperature 293(2)
_diffrn_detector_area_resol_mean 16.1333
_diffrn_measured_fraction_theta_full 0.997
_diffrn_measured_fraction_theta_max 0.871
_diffrn_measurement_device_type 'Xcalibur, Eos'
_diffrn_measurement_method '\w scans'
_diffrn_radiation_monochromator graphite
_diffrn_radiation_probe x-ray
_diffrn_radiation_type MoK\a
_diffrn_radiation_wavelength 0.71073
_diffrn_reflns_av_R_equivalents 0.0464
_diffrn_reflns_av_sigmaI/netI 0.0385
_diffrn_reflns_limit_h_max 22
_diffrn_reflns_limit_h_min -23
_diffrn_reflns_limit_k_max 16
_diffrn_reflns_limit_k_min -19
_diffrn_reflns_limit_l_max 16
_diffrn_reflns_limit_l_min -17
_diffrn_reflns_number 12104
_diffrn_reflns_theta_full 26.00
_diffrn_reflns_theta_max 29.38
_diffrn_reflns_theta_min 3.26
_diffrn_source 'Enhance (Mo) X-ray Source'
_exptl_absorpt_coefficient_mu 5.992
_exptl_absorpt_correction_T_max 1.00000
_exptl_absorpt_correction_T_min 0.42928
_exptl_absorpt_correction_type multi-scan
_exptl_absorpt_process_details
;
CrysAlisPro, Agilent Technologies,
Version 1.171.35.11
Empirical absorption correction using spherical harmonics,
implemented in SCALE3 ABSPACK scaling algorithm.
;
_exptl_crystal_colour yellow
_exptl_crystal_density_diffrn 1.652
_exptl_crystal_density_method 'not measured'
_exptl_crystal_description prism
_exptl_crystal_F_000 1120
_exptl_crystal_size_max 0.373
_exptl_crystal_size_mid 0.272
_exptl_crystal_size_min 0.193
_refine_diff_density_max 3.440
_refine_diff_density_min -2.277
_refine_diff_density_rms 0.160
_refine_ls_extinction_method none
_refine_ls_goodness_of_fit_ref 1.043
_refine_ls_hydrogen_treatment constr
_refine_ls_matrix_type full
_refine_ls_number_parameters 130
_refine_ls_number_reflns 2843
_refine_ls_number_restraints 0
_refine_ls_restrained_S_all 1.043
_refine_ls_R_factor_all 0.0428
_refine_ls_R_factor_gt 0.0368
_refine_ls_shift/su_max 0.005
_refine_ls_shift/su_mean 0.000
_refine_ls_structure_factor_coef Fsqd
_refine_ls_weighting_details 'calc w=1/[\s^2^(Fo^2^)+(0.0589P)^2^+2.5671P] where P=(Fo^2^+2Fc^2^)/3'
_refine_ls_weighting_scheme calc
_refine_ls_wR_factor_gt 0.0888
_refine_ls_wR_factor_ref 0.0933
_reflns_number_gt 2567
_reflns_number_total 2843
_reflns_threshold_expression >2sigma(I)
_cod_data_source_file c2dt32482b.txt
_cod_data_source_block glc39
_cod_original_cell_volume 2276.5(3)
_cod_original_sg_symbol_H-M 'C 2/m'
_cod_database_code 7021082

loop_
_symmetry_equiv_pos_as_xyz
'x, y, z'
'-x, y, -z'
'x+1/2, y+1/2, z'
'-x+1/2, y+1/2, -z'
'-x, -y, -z'
'x, -y, z'
'-x+1/2, -y+1/2, -z'
'x+1/2, -y+1/2, z'

loop_
_atom_site_label
_atom_site_type_symbol
_atom_site_fract_x
_atom_site_fract_y
_atom_site_fract_z
_atom_site_U_iso_or_equiv
_atom_site_adp_type
_atom_site_occupancy
_atom_site_symmetry_multiplicity
_atom_site_calc_flag
_atom_site_refinement_flags
C2 C 0.1971(3) -0.0492(3) 0.7469(5) 0.0302(10) Uani 1 1 d .
C3 C 0.1482(4) -0.0985(4) 0.7822(5) 0.0376(11) Uani 1 1 d .
H3 H 0.1473 -0.1641 0.7809 0.045 Uiso 1 1 calc R
C1 C 0.2893(5) 0.0000 0.6918(7) 0.0319(14) Uani 1 2 d S
C81 C 0.3209(5) -0.2389(4) 0.8067(7) 0.0525(14) Uani 1 1 d .
H81A H 0.3866 -0.2106 0.8899 0.079 Uiso 1 1 calc R
H81B H 0.3363 -0.2975 0.7864 0.079 Uiso 1 1 calc R
H81C H 0.2755 -0.2505 0.8239 0.079 Uiso 1 1 calc R
C21 C 0.4752(4) 0.0492(4) 0.6016(5) 0.0379(11) Uani 1 1 d .
H21 H 0.4327 0.0774 0.5066 0.045 Uiso 1 1 calc R
C4 C 0.1008(4) -0.0494(4) 0.8192(6) 0.0405(12) Uani 1 1 d .
C24 C 0.5144(4) -0.0503(4) 0.8494(5) 0.0470(14) Uani 1 1 d .
H24 H 0.4974 -0.0789 0.9013 0.056 Uiso 1 1 calc R
C8 C 0.2652(4) -0.1734(4) 0.6813(6) 0.0386(11) Uani 1 1 d .
H8 H 0.3114 -0.1690 0.6621 0.046 Uiso 1 1 calc R
C82 C 0.1597(5) -0.2091(5) 0.5471(7) 0.0613(17) Uani 1 1 d .
H82A H 0.1113 -0.2147 0.5605 0.092 Uiso 1 1 calc R
H82B H 0.1692 -0.2697 0.5239 0.092 Uiso 1 1 calc R
H82C H 0.1307 -0.1658 0.4706 0.092 Uiso 1 1 calc R
C22 C 0.5674(5) 0.1083(6) 0.7206(7) 0.0647(19) Uani 1 1 d .
H22A H 0.6311 0.0869 0.7429 0.078 Uiso 1 1 calc R
H22B H 0.5542 0.1729 0.6873 0.078 Uiso 1 1 calc R
C23 C 0.5889(7) 0.1074(7) 0.8514(7) 0.084(3) Uani 1 1 d .
H23A H 0.5873 0.1720 0.8748 0.101 Uiso 1 1 calc R
H23B H 0.6610 0.0839 0.9280 0.101 Uiso 1 1 calc R
C5 C 0.0531(5) -0.1028(5) 0.8649(7) 0.0549(16) Uani 1 1 d .
H5A H -0.0225 -0.0910 0.7986 0.082 Uiso 1 1 calc R
H5B H 0.0859 -0.0825 0.9586 0.082 Uiso 1 1 calc R
H5C H 0.0654 -0.1691 0.8668 0.082 Uiso 1 1 calc R
N1 N 0.2554(3) -0.0767(3) 0.7137(4) 0.0316(8) Uani 1 1 d .
Cl1 Cl 0.22679(16) 0.0000 0.4002(2) 0.0571(6) Uani 1 2 d S
Ir1 Ir 0.381178(17) 0.0000 0.64590(2) 0.02766(11) Uani 1 2 d S

loop_
_atom_site_aniso_label
_atom_site_aniso_U_11
_atom_site_aniso_U_22
_atom_site_aniso_U_33
_atom_site_aniso_U_23
_atom_site_aniso_U_13
_atom_site_aniso_U_12
C2 0.028(2) 0.037(3) 0.036(2) 0.0006(19) 0.0262(19) -0.0005(18)
C3 0.037(2) 0.036(3) 0.047(3) 0.004(2) 0.031(2) 0.001(2)
C1 0.032(3) 0.032(4) 0.034(3) 0.000 0.023(3) 0.000
C81 0.062(4) 0.037(3) 0.069(4) 0.007(3) 0.049(3) 0.008(3)
C21 0.046(3) 0.048(3) 0.040(2) -0.001(2) 0.037(2) -0.006(2)
C4 0.032(2) 0.049(3) 0.045(2) 0.003(2) 0.029(2) -0.001(2)
C24 0.048(3) 0.061(4) 0.027(2) 0.014(2) 0.024(2) 0.009(3)
C8 0.053(3) 0.028(3) 0.057(3) -0.007(2) 0.046(3) -0.001(2)
C82 0.075(4) 0.051(4) 0.061(4) -0.017(3) 0.048(4) -0.014(3)
C22 0.062(4) 0.078(5) 0.069(4) -0.022(4) 0.051(4) -0.037(4)
C23 0.090(5) 0.105(7) 0.056(4) -0.033(4) 0.050(4) -0.061(5)
C5 0.060(4) 0.062(4) 0.074(4) 0.010(3) 0.059(3) 0.004(3)
N1 0.039(2) 0.028(2) 0.044(2) -0.0010(16) 0.0345(18) 0.0011(16)
Cl1 0.0388(10) 0.0802(16) 0.0335(8) 0.000 0.0175(8) 0.000
Ir1 0.02968(15) 0.03279(17) 0.02863(14) 0.000 0.02314(12) 0.000

loop_
_atom_type_symbol
_atom_type_description
_atom_type_scat_dispersion_real
_atom_type_scat_dispersion_imag
_atom_type_scat_source
C C 0.0033 0.0016 'International Tables Vol C Tables 4.2.6.8 and 6.1.1.4'
H H 0.0000 0.0000 'International Tables Vol C Tables 4.2.6.8 and 6.1.1.4'
N N 0.0061 0.0033 'International Tables Vol C Tables 4.2.6.8 and 6.1.1.4'
Cl Cl 0.1484 0.1585 'International Tables Vol C Tables 4.2.6.8 and 6.1.1.4'
Ir Ir -1.4442 7.9887 'International Tables Vol C Tables 4.2.6.8 and 6.1.1.4'

loop_
_geom_angle_atom_site_label_1
_geom_angle_atom_site_label_2
_geom_angle_atom_site_label_3
_geom_angle
_geom_angle_site_symmetry_1
_geom_angle_site_symmetry_3
N1 C2 C3 133.3(5) . .
N1 C2 C2 106.4(3) . 6
C3 C2 C2 120.3(3) . 6
C4 C3 C2 119.4(5) . .
C4 C3 H3 120.3 . .
C2 C3 H3 120.3 . .
N1 C1 N1 107.3(6) . 6
N1 C1 Ir1 126.3(3) . .
N1 C1 Ir1 126.3(3) 6 .
C8 C81 H81A 109.5 . .
C8 C81 H81B 109.5 . .
H81A C81 H81B 109.5 . .
C8 C81 H81C 109.5 . .
H81A C81 H81C 109.5 . .
H81B C81 H81C 109.5 . .
C21 C21 C22 124.2(4) 6 .
C21 C21 Ir1 71.18(15) 6 .
C22 C21 Ir1 111.6(4) . .
C21 C21 H21 114.1 6 .
C22 C21 H21 114.1 . .
Ir1 C21 H21 114.1 . .
C3 C4 C4 120.3(3) . 6
C3 C4 C5 119.4(6) . .
C4 C4 C5 120.3(4) 6 .
C24 C24 C23 122.7(5) 6 6
C24 C24 Ir1 70.06(17) 6 .
C23 C24 Ir1 113.2(4) 6 .
C24 C24 H24 114.4 6 .
C23 C24 H24 114.4 6 .
Ir1 C24 H24 114.4 . .
N1 C8 C82 111.0(5) . .
N1 C8 C81 112.5(4) . .
C82 C8 C81 114.0(5) . .
N1 C8 H8 106.3 . .
C82 C8 H8 106.3 . .
C81 C8 H8 106.3 . .
C8 C82 H82A 109.5 . .
C8 C82 H82B 109.5 . .
H82A C82 H82B 109.5 . .
C8 C82 H82C 109.5 . .
H82A C82 H82C 109.5 . .
H82B C82 H82C 109.5 . .
C23 C22 C21 115.5(5) . .
C23 C22 H22A 108.4 . .
C21 C22 H22A 108.4 . .
C23 C22 H22B 108.4 . .
C21 C22 H22B 108.4 . .
H22A C22 H22B 107.5 . .
C22 C23 C24 116.6(5) . 6
C22 C23 H23A 108.1 . .
C24 C23 H23A 108.1 6 .
C22 C23 H23B 108.1 . .
C24 C23 H23B 108.1 6 .
H23A C23 H23B 107.3 . .
C4 C5 H5A 109.5 . .
C4 C5 H5B 109.5 . .
H5A C5 H5B 109.5 . .
C4 C5 H5C 109.5 . .
H5A C5 H5C 109.5 . .
H5B C5 H5C 109.5 . .
C1 N1 C2 110.0(4) . .
C1 N1 C8 122.7(4) . .
C2 N1 C8 126.5(4) . .
C1 Ir1 C24 92.1(2) . 6
C1 Ir1 C24 92.1(2) . .
C24 Ir1 C24 39.9(3) 6 .
C1 Ir1 C21 161.18(15) . 6
C24 Ir1 C21 93.9(2) 6 6
C24 Ir1 C21 81.2(2) . 6
C1 Ir1 C21 161.18(15) . .
C24 Ir1 C21 81.2(2) 6 .
C24 Ir1 C21 93.9(2) . .
C21 Ir1 C21 37.6(3) 6 .
C1 Ir1 Cl1 90.37(19) . .
C24 Ir1 Cl1 159.90(17) 6 .
C24 Ir1 Cl1 159.90(17) . .
C21 Ir1 Cl1 90.15(15) 6 .
C21 Ir1 Cl1 90.15(15) . .

loop_
_geom_bond_atom_site_label_1
_geom_bond_atom_site_label_2
_geom_bond_distance
_geom_bond_site_symmetry_2
C2 N1 1.386(6) .
C2 C3 1.387(7) .
C2 C2 1.394(10) 6
C3 C4 1.379(7) .
C3 H3 0.9300 .
C1 N1 1.351(6) .
C1 N1 1.351(6) 6
C1 Ir1 2.028(7) .
C81 C8 1.504(8) .
C81 H81A 0.9600 .
C81 H81B 0.9600 .
C81 H81C 0.9600 .
C21 C21 1.395(11) 6
C21 C22 1.492(8) .
C21 Ir1 2.162(5) .
C21 H21 0.9800 .
C4 C4 1.402(12) 6
C4 C5 1.500(8) .
C24 C24 1.427(12) 6
C24 C23 1.499(9) 6
C24 Ir1 2.092(5) .
C24 H24 0.9800 .
C8 N1 1.476(6) .
C8 C82 1.491(8) .
C8 H8 0.9800 .
C82 H82A 0.9600 .
C82 H82B 0.9600 .
C82 H82C 0.9600 .
C22 C23 1.454(9) .
C22 H22A 0.9700 .
C22 H22B 0.9700 .
C23 C24 1.499(9) 6
C23 H23A 0.9700 .
C23 H23B 0.9700 .
C5 H5A 0.9600 .
C5 H5B 0.9600 .
C5 H5C 0.9600 .
Cl1 Ir1 2.349(2) .
Ir1 C24 2.092(5) 6
Ir1 C21 2.162(5) 6

loop_
_geom_torsion_atom_site_label_1
_geom_torsion_atom_site_label_2
_geom_torsion_atom_site_label_3
_geom_torsion_atom_site_label_4
_geom_torsion
_geom_torsion_site_symmetry_1
_geom_torsion_site_symmetry_4
N1 C2 C3 C4 175.8(5) . .
C2 C2 C3 C4 -0.9(6) 6 .
C2 C3 C4 C4 0.9(6) . 6
C2 C3 C4 C5 -176.7(5) . .
C21 C21 C22 C23 -70.4(8) 6 .
Ir1 C21 C22 C23 11.0(9) . .
C21 C22 C23 C24 -1.9(13) . 6
N1 C1 N1 C2 1.3(7) 6 .
Ir1 C1 N1 C2 178.1(4) . .
N1 C1 N1 C8 171.8(3) 6 .
Ir1 C1 N1 C8 -11.4(8) . .
C3 C2 N1 C1 -177.9(5) . .
C2 C2 N1 C1 -0.8(4) 6 .
C3 C2 N1 C8 12.1(8) . .
C2 C2 N1 C8 -170.8(4) 6 .
C82 C8 N1 C1 -104.2(6) . .
C81 C8 N1 C1 126.8(6) . .
C82 C8 N1 C2 64.7(7) . .
C81 C8 N1 C2 -64.4(7) . .
N1 C1 Ir1 C24 -108.0(6) . 6
N1 C1 Ir1 C24 68.1(6) 6 6
N1 C1 Ir1 C24 -68.1(6) . .
N1 C1 Ir1 C24 108.0(6) 6 .
N1 C1 Ir1 C21 0.4(11) . 6
N1 C1 Ir1 C21 176.5(5) 6 6
N1 C1 Ir1 C21 -176.5(5) . .
N1 C1 Ir1 C21 -0.4(11) 6 .
N1 C1 Ir1 Cl1 91.9(5) . .
N1 C1 Ir1 Cl1 -91.9(5) 6 .
C24 C24 Ir1 C1 -90.76(9) 6 .
C23 C24 Ir1 C1 151.2(6) 6 .
C23 C24 Ir1 C24 -118.0(6) 6 6
C24 C24 Ir1 C21 106.92(16) 6 6
C23 C24 Ir1 C21 -11.1(6) 6 6
C24 C24 Ir1 C21 71.37(16) 6 .
C23 C24 Ir1 C21 -46.7(6) 6 .
C24 C24 Ir1 Cl1 172.4(5) 6 .
C23 C24 Ir1 Cl1 54.4(9) 6 .
C21 C21 Ir1 C1 178.4(7) 6 .
C22 C21 Ir1 C1 58.2(9) . .
C21 C21 Ir1 C24 108.18(18) 6 6
C22 C21 Ir1 C24 -12.0(5) . 6
C21 C21 Ir1 C24 70.23(18) 6 .
C22 C21 Ir1 C24 -50.0(5) . .
C22 C21 Ir1 C21 -120.2(5) . 6
C21 C21 Ir1 Cl1 -90.05(5) 6 .
C22 C21 Ir1 Cl1 149.7(5) . .
